data_7237712
loop_
_publ_author_name
'Nagai, Sayaka'
'Yamashita, Maho'
'Tachikawa, Takashi'
'Ubukata, Takashi'
'Asami, Masatoshi'
'Ito, Suguru'

_publ_section_title
;
 Efficient and versatile mechanochromic luminescence of
 phenanthroimidazolylbenzothiadiazoles: tricolor switching and directional
 control over the chromism
;
_journal_issue 17
_journal_name_full 'Journal of Materials Chemistry C'
_journal_page_first 4988
_journal_paper_doi 10.1039/C9TC00157C
_journal_volume 7
_journal_year 2019
_chemical_absolute_configuration 'CHOOSE rm ad rmad syn or unk'
_chemical_formula_moiety 'C34 H19 F3 N4 S'
_chemical_formula_sum 'C34 H19 F3 N4 S'
_chemical_formula_weight 572.61
_chemical_melting_point 502.4(4)
_space_group_crystal_system monoclinic
_space_group_IT_number 7
_space_group_name_Hall 'P -2yc'
_space_group_name_H-M_alt 'P 1 c 1'
_atom_sites_solution_hydrogens geom
_atom_sites_solution_primary direct
_atom_sites_solution_secondary difmap
_audit_update_record
;
2018-12-22 deposited with the CCDC.	2019-03-08 downloaded from the CCDC.
;
_cell_angle_alpha 90.0000
_cell_angle_beta 93.1817(15)
_cell_angle_gamma 90.0000
_cell_formula_units_Z 4
_cell_length_a 10.20299(16)
_cell_length_b 15.8241(2)
_cell_length_c 16.8045(3)
_cell_measurement_reflns_used 17534
_cell_measurement_temperature 223
_cell_measurement_theta_max 76.79
_cell_measurement_theta_min 3.82
_cell_volume 2708.96(7)
_computing_cell_refinement 'CrysAlisPro 1.171.39.20a (Rigaku OD, 2015)'
_computing_data_collection 'CrysAlisPro 1.171.39.20a (Rigaku OD, 2015)'
_computing_data_reduction 'CrysAlisPro 1.171.39.20a (Rigaku OD, 2015)'
_computing_molecular_graphics 'CrystalStructure 4.2.5'
_computing_publication_material 'CrystalStructure 4.2.5 (Rigaku, 2017)'
_computing_structure_refinement 'SHELXL Version 2014/7 (Sheldrick, 2008)'
_computing_structure_solution 'SIR2011 (Burla, et al., 2012)'
_diffrn_ambient_temperature 223
_diffrn_detector_area_resol_mean 5.811
_diffrn_measured_fraction_theta_full 1.000
_diffrn_measured_fraction_theta_max 1.000
_diffrn_measurement_device_type 'Rigaku XtaLAB P200'
_diffrn_measurement_method \w
_diffrn_radiation_type 'Cu K\a'
_diffrn_radiation_wavelength 1.54184
_diffrn_reflns_av_R_equivalents 0.0668
_diffrn_reflns_Laue_measured_fraction_full 1.000
_diffrn_reflns_Laue_measured_fraction_max 1.000
_diffrn_reflns_limit_h_max 12
_diffrn_reflns_limit_h_min -11
_diffrn_reflns_limit_k_max 19
_diffrn_reflns_limit_k_min -19
_diffrn_reflns_limit_l_max 19
_diffrn_reflns_limit_l_min -20
_diffrn_reflns_number 28440
_diffrn_reflns_point_group_measured_fraction_full 0.831
_diffrn_reflns_point_group_measured_fraction_max 0.830
_diffrn_reflns_theta_full 67.687
_diffrn_reflns_theta_max 68.247
_diffrn_reflns_theta_min 3.840
_diffrn_standards_number 0
_exptl_absorpt_coefficient_mu 1.510
_exptl_absorpt_correction_T_max 0.470
_exptl_absorpt_correction_T_min 0.132
_exptl_absorpt_correction_type multi-scan
_exptl_absorpt_process_details
;
CrysAlisPro 1.171.39.20a (Rigaku Oxford Diffraction, 2015)
Empirical absorption correction using spherical harmonics,
 implemented in SCALE3 ABSPACK scaling algorithm.
;
_exptl_crystal_colour yellow
_exptl_crystal_density_diffrn 1.404
_exptl_crystal_density_method 'not measured'
_exptl_crystal_description plate
_exptl_crystal_F_000 1176.00
_exptl_crystal_preparation Luminescent
_exptl_crystal_recrystallization_method 'Re-crystallisation from solvent: chloroform/hexane'
_exptl_crystal_size_max 0.900
_exptl_crystal_size_mid 0.700
_exptl_crystal_size_min 0.500
_refine_diff_density_max 0.52
_refine_diff_density_min -0.32
_refine_ls_abs_structure_details
;
 No quotients, so Flack parameter determined by classical intensity fit
;
_refine_ls_abs_structure_Flack 0.01(2)
_refine_ls_extinction_method none
_refine_ls_goodness_of_fit_ref 1.095
_refine_ls_hydrogen_treatment constr
_refine_ls_number_parameters 757
_refine_ls_number_reflns 8231
_refine_ls_number_restraints 2
_refine_ls_R_factor_all 0.0646
_refine_ls_R_factor_gt 0.0633
_refine_ls_shift/su_max 0.000
_refine_ls_structure_factor_coef Fsqd
_refine_ls_weighting_details 'w = 1/[\s^2^(Fo^2^)+(0.1390P)^2^+0.0718P] where P=(Fo^2^+2Fc^2^)/3'
_refine_ls_weighting_scheme calc
_refine_ls_wR_factor_gt 0.1774
_refine_ls_wR_factor_ref 0.1793
_reflns_Friedel_coverage 0.658
_reflns_Friedel_fraction_full 0.662
_reflns_Friedel_fraction_max 0.660
_reflns_number_gt 7832
_reflns_number_total 8231
_reflns_threshold_expression F^2^>2.0\s(F^2^)
_cod_data_source_file c9tc00157c2.cif
_cod_data_source_block sna111
_cod_depositor_comments
;
The following automatic conversions were performed:

data item '_chemical_melting_point' value '501.95-502.75' was changed
to '502.4(4)' -- the average value was taken and precision was
estimated.

Automatic conversion script
Id: cif_fix_values 6909 2019-04-08 15:41:33Z antanas 
;
_cod_database_code 7237712

loop_
_space_group_symop_id
_space_group_symop_operation_xyz
1 +X,+Y,+Z
2 +X,-Y,1/2+Z

loop_
_atom_site_label
_atom_site_type_symbol
_atom_site_fract_x
_atom_site_fract_y
_atom_site_fract_z
_atom_site_U_iso_or_equiv
_atom_site_adp_type
_atom_site_occupancy
_atom_site_site_symmetry_order
_atom_site_calc_flag
_atom_site_refinement_flags_posn
_atom_site_refinement_flags_adp
S1 S 0.46751(18) 0.29379(9) 0.89597(10) 0.0667(4) Uani 1 1 d . .
S2 S 0.77383(14) 0.14812(7) 0.70104(8) 0.0521(3) Uani 1 1 d . .
F1 F 0.0849(6) 0.1174(5) 1.2993(3) 0.120(2) Uani 1 1 d . .
F2 F -0.0082(9) 0.0117(5) 1.2606(4) 0.145(3) Uani 1 1 d . .
F3 F -0.0931(7) 0.1330(6) 1.2338(3) 0.158(4) Uani 1 1 d . .
F4 F 1.0314(8) 0.2985(4) 1.1717(3) 0.117(2) Uani 1 1 d . .
F5 F 1.0067(8) 0.4263(4) 1.1682(3) 0.138(3) Uani 1 1 d . .
F6 F 1.1762(6) 0.3670(7) 1.1243(3) 0.170(4) Uani 1 1 d . .
N1 N 0.4199(4) 0.1329(2) 0.6489(2) 0.0393(8) Uani 1 1 d . .
N2 N 0.5151(4) 0.0118(2) 0.6905(2) 0.0415(8) Uani 1 1 d . .
N3 N 0.4792(5) 0.2302(3) 0.8217(3) 0.0529(10) Uani 1 1 d . .
N4 N 0.3798(5) 0.2386(3) 0.9534(3) 0.0566(11) Uani 1 1 d . .
N5 N 0.7185(4) 0.3584(2) 0.4885(2) 0.0407(8) Uani 1 1 d . .
N6 N 0.5620(4) 0.4325(3) 0.5455(2) 0.0439(8) Uani 1 1 d . .
N7 N 0.7336(4) 0.2197(3) 0.6363(2) 0.0465(9) Uani 1 1 d . .
N8 N 0.8215(4) 0.2047(2) 0.7768(2) 0.0447(9) Uani 1 1 d . .
C1 C 0.4777(4) 0.0982(3) 0.5831(3) 0.0376(9) Uani 1 1 d . .
C2 C 0.4808(4) 0.1257(3) 0.5018(3) 0.0390(9) Uani 1 1 d . .
C3 C 0.4154(5) 0.1977(3) 0.4702(3) 0.0479(10) Uani 1 1 d . .
H3 H 0.3677 0.2314 0.5035 0.058 Uiso 1 1 calc R U
C4 C 0.4207(6) 0.2191(3) 0.3909(3) 0.0523(11) Uani 1 1 d . .
H4 H 0.3750 0.2659 0.3705 0.063 Uiso 1 1 calc R U
C5 C 0.4953(6) 0.1700(4) 0.3417(3) 0.0554(12) Uani 1 1 d . .
H5 H 0.5012 0.1850 0.2885 0.066 Uiso 1 1 calc R U
C6 C 0.5597(5) 0.1001(3) 0.3706(3) 0.0493(11) Uani 1 1 d . .
H6 H 0.6092 0.0686 0.3365 0.059 Uiso 1 1 calc R U
C7 C 0.5538(5) 0.0738(3) 0.4508(3) 0.0412(9) Uani 1 1 d . .
C8 C 0.6161(5) -0.0038(3) 0.4800(3) 0.0423(9) Uani 1 1 d . .
C9 C 0.6844(6) -0.0593(4) 0.4306(3) 0.0536(12) Uani 1 1 d . .
H9 H 0.6939 -0.0444 0.3777 0.064 Uiso 1 1 calc R U
C10 C 0.7364(7) -0.1335(4) 0.4579(4) 0.0636(15) Uani 1 1 d . .
H10 H 0.7811 -0.1679 0.4237 0.076 Uiso 1 1 calc R U
C11 C 0.7236(6) -0.1586(4) 0.5364(4) 0.0598(14) Uani 1 1 d . .
H11 H 0.7581 -0.2100 0.5543 0.072 Uiso 1 1 calc R U
C12 C 0.6592(5) -0.1068(3) 0.5878(3) 0.0494(11) Uani 1 1 d . .
H12 H 0.6517 -0.1228 0.6406 0.059 Uiso 1 1 calc R U
C13 C 0.6055(5) -0.0301(3) 0.5601(3) 0.0416(9) Uani 1 1 d . .
C14 C 0.5361(4) 0.0252(3) 0.6104(3) 0.0382(9) Uani 1 1 d . .
C15 C 0.4466(5) 0.0776(3) 0.7111(3) 0.0417(9) Uani 1 1 d . .
C16 C 0.3941(5) 0.0874(3) 0.7902(3) 0.0429(9) Uani 1 1 d . .
C17 C 0.3254(5) 0.0221(3) 0.8209(3) 0.0449(10) Uani 1 1 d . .
H17 H 0.3142 -0.0270 0.7909 0.054 Uiso 1 1 calc R U
C18 C 0.2710(5) 0.0260(3) 0.8959(3) 0.0471(10) Uani 1 1 d . .
H18 H 0.2260 -0.0210 0.9133 0.057 Uiso 1 1 calc R U
C19 C 0.2810(5) 0.0952(3) 0.9444(3) 0.0437(10) Uani 1 1 d . .
C20 C 0.3552(5) 0.1646(3) 0.9156(3) 0.0446(10) Uani 1 1 d . .
C21 C 0.4116(5) 0.1611(3) 0.8393(3) 0.0432(10) Uani 1 1 d . .
C22 C 0.2146(5) 0.0965(3) 1.0210(3) 0.0489(11) Uani 1 1 d . .
C23 C 0.0911(6) 0.0605(4) 1.0234(3) 0.0571(13) Uani 1 1 d . .
H23 H 0.0513 0.0378 0.9771 0.069 Uiso 1 1 calc R U
C24 C 0.0255(7) 0.0578(4) 1.0939(4) 0.0642(14) Uani 1 1 d . .
H24 H -0.0573 0.0334 1.0949 0.077 Uiso 1 1 calc R U
C25 C 0.0852(6) 0.0917(4) 1.1622(3) 0.0606(14) Uani 1 1 d . .
C26 C 0.2078(7) 0.1296(4) 1.1601(3) 0.0597(14) Uani 1 1 d . .
H26 H 0.2469 0.1534 1.2061 0.072 Uiso 1 1 calc R U
C27 C 0.2721(6) 0.1321(4) 1.0895(3) 0.0536(11) Uani 1 1 d . .
H27 H 0.3540 0.1577 1.0883 0.064 Uiso 1 1 calc R U
C28 C 0.0138(8) 0.0910(6) 1.2378(4) 0.079(2) Uani 1 1 d . .
C29 C 0.3316(5) 0.2033(3) 0.6521(3) 0.0409(9) Uani 1 1 d . .
C30 C 0.3783(6) 0.2851(3) 0.6493(4) 0.0541(12) Uani 1 1 d . .
H30 H 0.4672 0.2953 0.6443 0.065 Uiso 1 1 calc R U
C31 C 0.2907(9) 0.3517(4) 0.6540(4) 0.0744(19) Uani 1 1 d . .
H31 H 0.3208 0.4071 0.6511 0.089 Uiso 1 1 calc R U
C32 C 0.1597(9) 0.3365(5) 0.6631(5) 0.082(2) Uani 1 1 d . .
H32 H 0.1013 0.3813 0.6672 0.099 Uiso 1 1 calc R U
C33 C 0.1156(7) 0.2536(6) 0.6659(5) 0.082(2) Uani 1 1 d . .
H33 H 0.0270 0.2431 0.6719 0.098 Uiso 1 1 calc R U
C34 C 0.1999(6) 0.1875(4) 0.6601(4) 0.0591(13) Uani 1 1 d . .
H34 H 0.1691 0.1322 0.6614 0.071 Uiso 1 1 calc R U
C35 C 0.6309(4) 0.3851(3) 0.4275(3) 0.0391(9) Uani 1 1 d . .
C36 C 0.6248(5) 0.3714(3) 0.3421(3) 0.0392(9) Uani 1 1 d . .
C37 C 0.7231(5) 0.3289(3) 0.3010(3) 0.0471(10) Uani 1 1 d . .
H37 H 0.7991 0.3106 0.3289 0.057 Uiso 1 1 calc R U
C38 C 0.7071(6) 0.3146(4) 0.2205(3) 0.0549(12) Uani 1 1 d . .
H38 H 0.7717 0.2861 0.1943 0.066 Uiso 1 1 calc R U
C39 C 0.5949(6) 0.3425(4) 0.1781(3) 0.0578(13) Uani 1 1 d . .
H39 H 0.5836 0.3314 0.1238 0.069 Uiso 1 1 calc R U
C40 C 0.5001(6) 0.3867(3) 0.2162(3) 0.0531(11) Uani 1 1 d . .
H40 H 0.4268 0.4069 0.1867 0.064 Uiso 1 1 calc R U
C41 C 0.5124(5) 0.4016(3) 0.2989(3) 0.0428(9) Uani 1 1 d . .
C42 C 0.4076(5) 0.4466(3) 0.3382(3) 0.0445(10) Uani 1 1 d . .
C43 C 0.2905(6) 0.4728(4) 0.2979(4) 0.0595(13) Uani 1 1 d . .
H43 H 0.2800 0.4645 0.2431 0.071 Uiso 1 1 calc R U
C44 C 0.1909(7) 0.5101(5) 0.3367(4) 0.0687(16) Uani 1 1 d . .
H44 H 0.1135 0.5256 0.3086 0.082 Uiso 1 1 calc R U
C45 C 0.2062(7) 0.5249(4) 0.4190(4) 0.0651(15) Uani 1 1 d . .
H45 H 0.1396 0.5514 0.4452 0.078 Uiso 1 1 calc R U
C46 C 0.3177(6) 0.5008(3) 0.4605(3) 0.0532(12) Uani 1 1 d . .
H46 H 0.3266 0.5105 0.5151 0.064 Uiso 1 1 calc R U
C47 C 0.4205(5) 0.4612(3) 0.4217(3) 0.0431(9) Uani 1 1 d . .
C48 C 0.5355(5) 0.4302(3) 0.4647(3) 0.0403(9) Uani 1 1 d . .
C49 C 0.6703(5) 0.3892(3) 0.5579(3) 0.0415(9) Uani 1 1 d . .
C50 C 0.7298(4) 0.3761(3) 0.6392(3) 0.0401(9) Uani 1 1 d . .
C51 C 0.7489(5) 0.4430(3) 0.6892(3) 0.0463(10) Uani 1 1 d . .
H51 H 0.7303 0.4969 0.6695 0.056 Uiso 1 1 calc R U
C52 C 0.7956(6) 0.4346(3) 0.7697(3) 0.0482(11) Uani 1 1 d . .
H52 H 0.8066 0.4832 0.8005 0.058 Uiso 1 1 calc R U
C53 C 0.8254(4) 0.3582(3) 0.8045(3) 0.0397(9) Uani 1 1 d . .
C54 C 0.8057(4) 0.2858(3) 0.7544(3) 0.0353(8) Uani 1 1 d . .
C55 C 0.7564(4) 0.2940(3) 0.6734(3) 0.0378(9) Uani 1 1 d . .
C56 C 0.8761(5) 0.3519(3) 0.8891(3) 0.0401(9) Uani 1 1 d . .
C57 C 0.8243(5) 0.4050(3) 0.9457(3) 0.0482(11) Uani 1 1 d . .
H57 H 0.7527 0.4391 0.9312 0.058 Uiso 1 1 calc R U
C58 C 0.8780(6) 0.4077(3) 1.0232(3) 0.0504(11) Uani 1 1 d . .
H58 H 0.8433 0.4439 1.0602 0.060 Uiso 1 1 calc R U
C59 C 0.9827(6) 0.3566(3) 1.0455(3) 0.0487(11) Uani 1 1 d . .
C60 C 1.0324(5) 0.2999(3) 0.9905(3) 0.0483(11) Uani 1 1 d . .
H60 H 1.1012 0.2638 1.0059 0.058 Uiso 1 1 calc R U
C61 C 0.9781(5) 0.2980(3) 0.9131(3) 0.0433(10) Uani 1 1 d . .
H61 H 1.0104 0.2600 0.8767 0.052 Uiso 1 1 calc R U
C62 C 1.0503(7) 0.3650(4) 1.1260(4) 0.0625(14) Uani 1 1 d . .
C63 C 0.8375(5) 0.3103(3) 0.4798(3) 0.0426(9) Uani 1 1 d . .
C64 C 0.8285(6) 0.2240(3) 0.4700(3) 0.0506(11) Uani 1 1 d . .
H64 H 0.7478 0.1970 0.4719 0.061 Uiso 1 1 calc R U
C65 C 0.9404(6) 0.1783(4) 0.4575(4) 0.0597(13) Uani 1 1 d . .
H65 H 0.9358 0.1199 0.4518 0.072 Uiso 1 1 calc R U
C66 C 1.0586(7) 0.2190(5) 0.4534(4) 0.0710(17) Uani 1 1 d . .
H66 H 1.1338 0.1880 0.4448 0.085 Uiso 1 1 calc R U
C67 C 1.0670(6) 0.3058(4) 0.4620(5) 0.0693(17) Uani 1 1 d . .
H67 H 1.1473 0.3330 0.4584 0.083 Uiso 1 1 calc R U
C68 C 0.9553(6) 0.3522(3) 0.4759(4) 0.0551(12) Uani 1 1 d . .
H68 H 0.9598 0.4105 0.4824 0.066 Uiso 1 1 calc R U

loop_
_atom_site_aniso_label
_atom_site_aniso_U_11
_atom_site_aniso_U_22
_atom_site_aniso_U_33
_atom_site_aniso_U_23
_atom_site_aniso_U_13
_atom_site_aniso_U_12
S1 0.0886(11) 0.0525(7) 0.0607(8) -0.0135(6) 0.0198(7) -0.0149(7)
S2 0.0718(8) 0.0377(5) 0.0467(6) -0.0026(4) 0.0022(5) -0.0105(5)
F1 0.116(4) 0.199(6) 0.048(2) -0.017(3) 0.029(3) 0.032(4)
F2 0.206(8) 0.140(5) 0.097(4) 0.014(4) 0.090(5) -0.020(5)
F3 0.104(4) 0.302(11) 0.073(3) 0.039(4) 0.049(3) 0.098(6)
F4 0.167(6) 0.119(4) 0.061(3) 0.021(3) -0.017(3) 0.012(4)
F5 0.203(7) 0.125(4) 0.079(3) -0.053(3) -0.058(4) 0.062(5)
F6 0.075(3) 0.373(13) 0.061(3) -0.051(5) -0.003(3) -0.046(5)
N1 0.0404(19) 0.0391(17) 0.0395(19) -0.0026(14) 0.0125(16) 0.0029(14)
N2 0.048(2) 0.0402(17) 0.0374(18) -0.0006(14) 0.0140(16) 0.0043(15)
N3 0.059(3) 0.048(2) 0.053(2) -0.0041(18) 0.0150(19) -0.0050(18)
N4 0.070(3) 0.052(2) 0.049(2) -0.0104(19) 0.016(2) -0.001(2)
N5 0.041(2) 0.0443(18) 0.0370(19) -0.0008(14) 0.0066(15) 0.0006(15)
N6 0.046(2) 0.0470(19) 0.0387(19) 0.0009(15) 0.0055(16) 0.0051(16)
N7 0.052(2) 0.046(2) 0.042(2) -0.0058(16) 0.0052(17) -0.0071(17)
N8 0.055(2) 0.0391(18) 0.0406(19) 0.0019(15) 0.0078(17) -0.0056(16)
C1 0.037(2) 0.0384(19) 0.039(2) -0.0028(16) 0.0118(17) -0.0034(15)
C2 0.040(2) 0.0403(19) 0.037(2) -0.0014(16) 0.0084(18) -0.0082(16)
C3 0.052(3) 0.046(2) 0.047(3) 0.0017(19) 0.009(2) -0.0030(19)
C4 0.063(3) 0.046(2) 0.049(3) 0.009(2) 0.005(2) -0.006(2)
C5 0.069(3) 0.061(3) 0.037(2) 0.006(2) 0.007(2) -0.015(3)
C6 0.058(3) 0.051(2) 0.041(2) -0.0042(19) 0.014(2) -0.012(2)
C7 0.044(2) 0.046(2) 0.035(2) -0.0047(17) 0.0090(17) -0.0107(17)
C8 0.039(2) 0.051(2) 0.037(2) -0.0080(18) 0.0100(18) -0.0059(18)
C9 0.060(3) 0.063(3) 0.040(2) -0.010(2) 0.015(2) 0.005(2)
C10 0.073(4) 0.070(3) 0.049(3) -0.017(2) 0.014(3) 0.017(3)
C11 0.071(4) 0.054(3) 0.055(3) -0.006(2) 0.012(3) 0.019(3)
C12 0.059(3) 0.045(2) 0.045(2) -0.0035(19) 0.014(2) 0.008(2)
C13 0.042(2) 0.045(2) 0.038(2) -0.0040(17) 0.0104(18) -0.0008(17)
C14 0.038(2) 0.039(2) 0.039(2) -0.0035(16) 0.0109(17) -0.0020(16)
C15 0.049(2) 0.040(2) 0.037(2) -0.0012(16) 0.0131(19) 0.0021(18)
C16 0.049(2) 0.040(2) 0.041(2) -0.0014(17) 0.0141(19) 0.0074(18)
C17 0.055(3) 0.040(2) 0.042(2) -0.0016(17) 0.015(2) 0.0075(18)
C18 0.055(3) 0.044(2) 0.044(2) 0.0012(18) 0.016(2) 0.0037(19)
C19 0.049(2) 0.045(2) 0.039(2) -0.0019(18) 0.0111(19) 0.0085(18)
C20 0.050(3) 0.047(2) 0.038(2) -0.0042(18) 0.0120(19) 0.0091(19)
C21 0.046(2) 0.045(2) 0.040(2) -0.0002(17) 0.0109(19) 0.0053(18)
C22 0.054(3) 0.052(2) 0.042(2) 0.0016(19) 0.017(2) 0.016(2)
C23 0.062(3) 0.067(3) 0.045(3) -0.005(2) 0.021(2) 0.002(2)
C24 0.061(3) 0.081(4) 0.053(3) -0.003(3) 0.026(3) 0.003(3)
C25 0.067(4) 0.075(3) 0.043(3) 0.004(2) 0.021(3) 0.021(3)
C26 0.070(4) 0.073(3) 0.037(2) 0.001(2) 0.008(2) 0.015(3)
C27 0.051(3) 0.065(3) 0.045(3) -0.001(2) 0.008(2) 0.013(2)
C28 0.091(5) 0.104(5) 0.045(3) 0.006(3) 0.028(3) 0.017(4)
C29 0.044(2) 0.044(2) 0.036(2) -0.0021(16) 0.0095(18) 0.0058(17)
C30 0.056(3) 0.044(2) 0.062(3) 0.000(2) 0.005(2) 0.003(2)
C31 0.106(6) 0.046(3) 0.071(4) -0.003(2) 0.004(4) 0.023(3)
C32 0.090(5) 0.079(4) 0.080(5) -0.002(3) 0.021(4) 0.045(4)
C33 0.051(3) 0.100(5) 0.097(5) 0.012(4) 0.026(3) 0.022(3)
C34 0.049(3) 0.066(3) 0.064(3) 0.008(3) 0.020(2) -0.001(2)
C35 0.040(2) 0.041(2) 0.036(2) 0.0031(16) 0.0072(17) -0.0034(17)
C36 0.043(2) 0.0402(19) 0.035(2) 0.0035(16) 0.0064(18) -0.0040(17)
C37 0.048(3) 0.049(2) 0.044(2) 0.0014(19) 0.008(2) -0.002(2)
C38 0.064(3) 0.059(3) 0.044(3) -0.002(2) 0.019(2) 0.001(2)
C39 0.070(4) 0.068(3) 0.036(2) -0.002(2) 0.013(2) -0.002(3)
C40 0.064(3) 0.056(3) 0.039(2) 0.006(2) 0.000(2) 0.001(2)
C41 0.050(3) 0.039(2) 0.040(2) 0.0036(17) 0.0064(19) -0.0065(18)
C42 0.052(3) 0.042(2) 0.040(2) 0.0071(17) 0.0063(19) 0.0016(19)
C43 0.063(3) 0.066(3) 0.049(3) 0.008(2) 0.001(2) 0.011(3)
C44 0.060(3) 0.085(4) 0.061(3) 0.015(3) -0.003(3) 0.029(3)
C45 0.068(4) 0.071(3) 0.058(3) 0.008(3) 0.010(3) 0.026(3)
C46 0.061(3) 0.054(3) 0.045(2) 0.004(2) 0.008(2) 0.012(2)
C47 0.052(3) 0.037(2) 0.041(2) 0.0042(17) 0.0050(19) 0.0044(17)
C48 0.044(2) 0.0398(19) 0.038(2) 0.0011(16) 0.0050(18) 0.0017(17)
C49 0.045(2) 0.043(2) 0.037(2) -0.0006(17) 0.0065(18) 0.0014(18)
C50 0.038(2) 0.047(2) 0.036(2) 0.0003(17) 0.0047(17) 0.0024(16)
C51 0.053(3) 0.040(2) 0.046(2) 0.0020(18) 0.004(2) 0.0084(19)
C52 0.061(3) 0.043(2) 0.040(2) -0.0033(18) 0.005(2) 0.005(2)
C53 0.040(2) 0.042(2) 0.038(2) 0.0000(17) 0.0078(18) 0.0021(16)
C54 0.0329(19) 0.0368(19) 0.037(2) 0.0026(15) 0.0057(16) -0.0013(15)
C55 0.034(2) 0.038(2) 0.041(2) -0.0017(16) 0.0074(17) -0.0033(16)
C56 0.043(2) 0.039(2) 0.038(2) -0.0017(16) 0.0055(18) -0.0039(16)
C57 0.054(3) 0.048(2) 0.043(2) -0.0029(19) 0.006(2) 0.008(2)
C58 0.060(3) 0.052(2) 0.040(2) -0.0092(19) 0.010(2) 0.003(2)
C59 0.057(3) 0.047(2) 0.043(3) -0.0003(18) 0.005(2) -0.009(2)
C60 0.051(3) 0.044(2) 0.049(3) -0.0006(18) -0.002(2) 0.0020(19)
C61 0.051(2) 0.036(2) 0.043(2) -0.0045(16) 0.003(2) -0.0020(17)
C62 0.068(4) 0.074(4) 0.045(3) -0.008(3) 0.000(3) 0.002(3)
C63 0.044(2) 0.046(2) 0.038(2) -0.0009(17) 0.0034(18) 0.0034(18)
C64 0.052(3) 0.049(2) 0.051(3) -0.009(2) 0.006(2) 0.000(2)
C65 0.070(4) 0.052(3) 0.058(3) -0.012(2) 0.009(3) 0.014(2)
C66 0.055(3) 0.078(4) 0.080(4) -0.031(3) 0.000(3) 0.023(3)
C67 0.042(3) 0.079(4) 0.087(5) -0.020(3) 0.006(3) -0.003(3)
C68 0.046(3) 0.053(3) 0.067(3) -0.009(2) 0.008(2) 0.001(2)

loop_
_atom_type_symbol
_atom_type_description
_atom_type_scat_dispersion_real
_atom_type_scat_dispersion_imag
_atom_type_scat_source
C C 0.0181 0.0091
;
International Tables for Crystallography
(Vol. C, Tables 4.2.6.8 and 6.1.1.4)
;
H H 0.0000 0.0000
;
International Tables for Crystallography
(Vol. C, Table 6.1.1.4)
;
F F 0.0727 0.0534
;
International Tables for Crystallography
(Vol. C, Tables 4.2.6.8 and 6.1.1.4)
;
N N 0.0311 0.0180
;
International Tables for Crystallography
(Vol. C, Tables 4.2.6.8 and 6.1.1.4)
;
S S 0.3331 0.5567
;
International Tables for Crystallography
(Vol. C, Tables 4.2.6.8 and 6.1.1.4)
;

loop_
_geom_angle_atom_site_label_1
_geom_angle_atom_site_label_2
_geom_angle_atom_site_label_3
_geom_angle
N4 S1 N3 101.1(2)
N8 S2 N7 101.4(2)
C15 N1 C1 106.0(3)
C15 N1 C29 124.2(4)
C1 N1 C29 129.0(4)
C15 N2 C14 104.3(4)
C21 N3 S1 106.1(3)
C20 N4 S1 106.5(3)
C49 N5 C35 105.7(4)
C49 N5 C63 127.6(4)
C35 N5 C63 126.6(4)
C49 N6 C48 105.3(4)
C55 N7 S2 105.6(3)
C54 N8 S2 106.5(3)
C14 C1 N1 105.2(4)
C14 C1 C2 122.9(4)
N1 C1 C2 131.9(4)
C3 C2 C7 119.5(4)
C3 C2 C1 124.6(4)
C7 C2 C1 115.9(4)
C4 C3 C2 121.3(5)
C4 C3 H3 119.4
C2 C3 H3 119.4
C3 C4 C5 119.3(5)
C3 C4 H4 120.4
C5 C4 H4 120.4
C6 C5 C4 120.7(5)
C6 C5 H5 119.7
C4 C5 H5 119.7
C5 C6 C7 122.3(5)
C5 C6 H6 118.9
C7 C6 H6 118.9
C6 C7 C2 116.9(4)
C6 C7 C8 121.9(4)
C2 C7 C8 121.1(4)
C9 C8 C13 116.2(5)
C9 C8 C7 123.0(4)
C13 C8 C7 120.8(4)
C10 C9 C8 122.1(5)
C10 C9 H9 118.9
C8 C9 H9 118.9
C9 C10 C11 120.9(5)
C9 C10 H10 119.6
C11 C10 H10 119.6
C12 C11 C10 119.7(5)
C12 C11 H11 120.2
C10 C11 H11 120.2
C11 C12 C13 119.8(5)
C11 C12 H12 120.1
C13 C12 H12 120.1
C12 C13 C8 121.3(4)
C12 C13 C14 122.1(4)
C8 C13 C14 116.6(4)
C1 C14 N2 111.5(4)
C1 C14 C13 122.6(4)
N2 C14 C13 125.8(4)
N2 C15 N1 112.9(4)
N2 C15 C16 123.3(4)
N1 C15 C16 123.5(4)
C17 C16 C21 116.6(4)
C17 C16 C15 118.8(4)
C21 C16 C15 124.6(4)
C16 C17 C18 122.8(4)
C16 C17 H17 118.6
C18 C17 H17 118.6
C19 C18 C17 123.3(5)
C19 C18 H18 118.3
C17 C18 H18 118.3
C18 C19 C20 115.8(4)
C18 C19 C22 120.4(4)
C20 C19 C22 123.8(4)
N4 C20 C19 126.4(4)
N4 C20 C21 112.4(4)
C19 C20 C21 121.2(4)
N3 C21 C16 125.9(4)
N3 C21 C20 113.9(4)
C16 C21 C20 120.2(4)
C27 C22 C23 119.2(5)
C27 C22 C19 122.3(5)
C23 C22 C19 118.5(5)
C22 C23 C24 121.2(6)
C22 C23 H23 119.4
C24 C23 H23 119.4
C25 C24 C23 119.0(6)
C25 C24 H24 120.5
C23 C24 H24 120.5
C24 C25 C26 120.3(5)
C24 C25 C28 119.3(7)
C26 C25 C28 120.4(6)
C27 C26 C25 120.2(6)
C27 C26 H26 119.9
C25 C26 H26 119.9
C22 C27 C26 120.1(6)
C22 C27 H27 120.0
C26 C27 H27 120.0
F3 C28 F1 108.2(7)
F3 C28 F2 110.4(9)
F1 C28 F2 99.7(7)
F3 C28 C25 113.9(6)
F1 C28 C25 113.3(7)
F2 C28 C25 110.3(6)
C34 C29 C30 120.8(5)
C34 C29 N1 118.6(4)
C30 C29 N1 120.5(4)
C29 C30 C31 119.1(6)
C29 C30 H30 120.5
C31 C30 H30 120.5
C32 C31 C30 120.5(7)
C32 C31 H31 119.8
C30 C31 H31 119.8
C31 C32 C33 119.2(6)
C31 C32 H32 120.4
C33 C32 H32 120.4
C34 C33 C32 121.1(7)
C34 C33 H33 119.4
C32 C33 H33 119.4
C33 C34 C29 119.3(6)
C33 C34 H34 120.3
C29 C34 H34 120.3
C48 C35 N5 105.4(4)
C48 C35 C36 122.1(4)
N5 C35 C36 132.5(4)
C41 C36 C37 119.2(4)
C41 C36 C35 116.7(4)
C37 C36 C35 124.1(4)
C38 C37 C36 120.6(5)
C38 C37 H37 119.7
C36 C37 H37 119.7
C37 C38 C39 120.2(5)
C37 C38 H38 119.9
C39 C38 H38 119.9
C40 C39 C38 120.3(5)
C40 C39 H39 119.9
C38 C39 H39 119.9
C39 C40 C41 121.1(5)
C39 C40 H40 119.5
C41 C40 H40 119.5
C36 C41 C40 118.5(5)
C36 C41 C42 121.7(4)
C40 C41 C42 119.8(5)
C43 C42 C47 117.3(5)
C43 C42 C41 123.2(5)
C47 C42 C41 119.5(4)
C44 C43 C42 122.1(5)
C44 C43 H43 119.0
C42 C43 H43 119.0
C43 C44 C45 119.7(5)
C43 C44 H44 120.1
C45 C44 H44 120.1
C46 C45 C44 120.3(6)
C46 C45 H45 119.8
C44 C45 H45 119.8
C45 C46 C47 120.8(5)
C45 C46 H46 119.6
C47 C46 H46 119.6
C46 C47 C42 119.8(5)
C46 C47 C48 122.0(4)
C42 C47 C48 118.1(4)
N6 C48 C35 110.8(4)
N6 C48 C47 127.1(4)
C35 C48 C47 121.9(4)
N6 C49 N5 112.8(4)
N6 C49 C50 121.4(4)
N5 C49 C50 125.8(4)
C51 C50 C55 116.1(4)
C51 C50 C49 119.9(4)
C55 C50 C49 123.6(4)
C50 C51 C52 123.1(4)
C50 C51 H51 118.4
C52 C51 H51 118.4
C53 C52 C51 123.1(4)
C53 C52 H52 118.5
C51 C52 H52 118.5
C52 C53 C54 115.8(4)
C52 C53 C56 121.5(4)
C54 C53 C56 122.6(4)
N8 C54 C53 126.2(4)
N8 C54 C55 112.4(4)
C53 C54 C55 121.3(4)
N7 C55 C54 114.0(4)
N7 C55 C50 125.4(4)
C54 C55 C50 120.6(4)
C61 C56 C57 118.5(4)
C61 C56 C53 122.3(4)
C57 C56 C53 119.1(4)
C58 C57 C56 121.0(5)
C58 C57 H57 119.5
C56 C57 H57 119.5
C59 C58 C57 119.9(5)
C59 C58 H58 120.0
C57 C58 H58 120.0
C58 C59 C60 120.0(5)
C58 C59 C62 120.6(5)
C60 C59 C62 119.3(5)
C61 C60 C59 119.4(5)
C61 C60 H60 120.3
C59 C60 H60 120.3
C60 C61 C56 121.0(4)
C60 C61 H61 119.5
C56 C61 H61 119.5
F6 C62 F5 111.6(7)
F6 C62 F4 102.2(8)
F5 C62 F4 102.3(6)
F6 C62 C59 113.2(5)
F5 C62 C59 114.1(6)
F4 C62 C59 112.4(6)
C64 C63 C68 121.6(5)
C64 C63 N5 118.9(4)
C68 C63 N5 119.4(4)
C63 C64 C65 119.3(5)
C63 C64 H64 120.4
C65 C64 H64 120.4
C66 C65 C64 119.9(5)
C66 C65 H65 120.1
C64 C65 H65 120.1
C65 C66 C67 120.7(5)
C65 C66 H66 119.6
C67 C66 H66 119.6
C66 C67 C68 119.7(6)
C66 C67 H67 120.1
C68 C67 H67 120.1
C63 C68 C67 118.8(5)
C63 C68 H68 120.6
C67 C68 H68 120.6

loop_
_geom_bond_atom_site_label_1
_geom_bond_atom_site_label_2
_geom_bond_distance
S1 N4 1.610(5)
S1 N3 1.613(4)
S2 N8 1.608(4)
S2 N7 1.609(4)
F1 C28 1.299(10)
F2 C28 1.335(11)
F3 C28 1.276(10)
F4 C62 1.324(9)
F5 C62 1.295(8)
F6 C62 1.287(9)
N1 C15 1.379(6)
N1 C1 1.394(6)
N1 C29 1.435(6)
N2 C15 1.312(6)
N2 C14 1.390(6)
N3 C21 1.335(7)
N4 C20 1.349(7)
N5 C49 1.381(6)
N5 C35 1.387(6)
N5 C63 1.447(6)
N6 C49 1.307(6)
N6 C48 1.371(6)
N7 C55 1.345(6)
N8 C54 1.346(6)
C1 C14 1.367(6)
C1 C2 1.436(6)
C2 C3 1.409(7)
C2 C7 1.427(6)
C3 C4 1.380(7)
C3 H3 0.9300
C4 C5 1.392(8)
C4 H4 0.9300
C5 C6 1.362(8)
C5 H5 0.9300
C6 C7 1.415(7)
C6 H6 0.9300
C7 C8 1.456(7)
C8 C9 1.418(7)
C8 C13 1.419(6)
C9 C10 1.357(9)
C9 H9 0.9300
C10 C11 1.391(9)
C10 H10 0.9300
C11 C12 1.382(7)
C11 H11 0.9300
C12 C13 1.400(7)
C12 H12 0.9300
C13 C14 1.432(6)
C15 C16 1.468(6)
C16 C17 1.366(7)
C16 C21 1.434(6)
C17 C18 1.407(6)
C17 H17 0.9300
C18 C19 1.366(7)
C18 H18 0.9300
C19 C20 1.433(7)
C19 C22 1.487(6)
C20 C21 1.435(6)
C22 C27 1.383(8)
C22 C23 1.385(8)
C23 C24 1.394(7)
C23 H23 0.9300
C24 C25 1.378(9)
C24 H24 0.9300
C25 C26 1.389(10)
C25 C28 1.499(8)
C26 C27 1.387(8)
C26 H26 0.9300
C27 H27 0.9300
C29 C34 1.381(8)
C29 C30 1.381(7)
C30 C31 1.388(8)
C30 H30 0.9300
C31 C32 1.374(13)
C31 H31 0.9300
C32 C33 1.389(13)
C32 H32 0.9300
C33 C34 1.361(9)
C33 H33 0.9300
C34 H34 0.9300
C35 C48 1.383(6)
C35 C36 1.451(6)
C36 C41 1.407(7)
C36 C37 1.418(7)
C37 C38 1.373(7)
C37 H37 0.9300
C38 C39 1.386(9)
C38 H38 0.9300
C39 C40 1.379(8)
C39 H39 0.9300
C40 C41 1.409(7)
C40 H40 0.9300
C41 C42 1.471(7)
C42 C43 1.403(8)
C42 C47 1.422(7)
C43 C44 1.372(9)
C43 H43 0.9300
C44 C45 1.402(9)
C44 H44 0.9300
C45 C46 1.355(9)
C45 H45 0.9300
C46 C47 1.411(7)
C46 H46 0.9300
C47 C48 1.430(7)
C49 C50 1.479(6)
C50 C51 1.357(7)
C50 C55 1.441(6)
C51 C52 1.417(7)
C51 H51 0.9300
C52 C53 1.369(7)
C52 H52 0.9300
C53 C54 1.428(6)
C53 C56 1.488(6)
C54 C55 1.430(6)
C56 C61 1.388(7)
C56 C57 1.396(6)
C57 C58 1.386(7)
C57 H57 0.9300
C58 C59 1.375(8)
C58 H58 0.9300
C59 C60 1.403(7)
C59 C62 1.490(8)
C60 C61 1.386(7)
C60 H60 0.9300
C61 H61 0.9300
C63 C64 1.377(7)
C63 C68 1.377(7)
C64 C65 1.377(8)
C64 H64 0.9300
C65 C66 1.373(10)
C65 H65 0.9300
C66 C67 1.383(10)
C66 H66 0.9300
C67 C68 1.386(8)
C67 H67 0.9300
C68 H68 0.9300

loop_
_geom_torsion_atom_site_label_1
_geom_torsion_atom_site_label_2
_geom_torsion_atom_site_label_3
_geom_torsion_atom_site_label_4
_geom_torsion
N4 S1 N3 C21 0.4(4)
N3 S1 N4 C20 0.3(4)
N8 S2 N7 C55 -0.3(4)
N7 S2 N8 C54 0.9(4)
C15 N1 C1 C14 -0.6(5)
C29 N1 C1 C14 -170.9(4)
C15 N1 C1 C2 178.5(4)
C29 N1 C1 C2 8.1(8)
C14 C1 C2 C3 176.0(4)
N1 C1 C2 C3 -2.9(8)
C14 C1 C2 C7 -2.5(6)
N1 C1 C2 C7 178.5(4)
C7 C2 C3 C4 -0.1(7)
C1 C2 C3 C4 -178.6(5)
C2 C3 C4 C5 -1.9(8)
C3 C4 C5 C6 1.8(8)
C4 C5 C6 C7 0.3(8)
C5 C6 C7 C2 -2.3(7)
C5 C6 C7 C8 176.1(5)
C3 C2 C7 C6 2.1(6)
C1 C2 C7 C6 -179.3(4)
C3 C2 C7 C8 -176.2(4)
C1 C2 C7 C8 2.4(6)
C6 C7 C8 C9 -1.3(7)
C2 C7 C8 C9 177.0(4)
C6 C7 C8 C13 -178.1(4)
C2 C7 C8 C13 0.2(7)
C13 C8 C9 C10 0.2(8)
C7 C8 C9 C10 -176.7(5)
C8 C9 C10 C11 0.5(10)
C9 C10 C11 C12 -1.2(11)
C10 C11 C12 C13 1.1(10)
C11 C12 C13 C8 -0.3(8)
C11 C12 C13 C14 178.9(5)
C9 C8 C13 C12 -0.3(7)
C7 C8 C13 C12 176.7(5)
C9 C8 C13 C14 -179.6(4)
C7 C8 C13 C14 -2.6(7)
N1 C1 C14 N2 1.2(5)
C2 C1 C14 N2 -178.0(4)
N1 C1 C14 C13 179.2(4)
C2 C1 C14 C13 0.0(7)
C15 N2 C14 C1 -1.2(5)
C15 N2 C14 C13 -179.2(4)
C12 C13 C14 C1 -176.7(5)
C8 C13 C14 C1 2.6(6)
C12 C13 C14 N2 1.1(7)
C8 C13 C14 N2 -179.7(4)
C14 N2 C15 N1 0.8(5)
C14 N2 C15 C16 175.7(5)
C1 N1 C15 N2 -0.2(5)
C29 N1 C15 N2 170.8(4)
C1 N1 C15 C16 -175.1(4)
C29 N1 C15 C16 -4.1(7)
N2 C15 C16 C17 -49.6(7)
N1 C15 C16 C17 124.8(5)
N2 C15 C16 C21 129.1(5)
N1 C15 C16 C21 -56.5(7)
C21 C16 C17 C18 1.5(7)
C15 C16 C17 C18 -179.7(5)
C16 C17 C18 C19 0.5(8)
C17 C18 C19 C20 -2.0(8)
C17 C18 C19 C22 176.5(5)
S1 N4 C20 C19 179.6(4)
S1 N4 C20 C21 -1.0(6)
C18 C19 C20 N4 -179.0(5)
C22 C19 C20 N4 2.5(8)
C18 C19 C20 C21 1.6(7)
C22 C19 C20 C21 -176.9(5)
S1 N3 C21 C16 179.6(4)
S1 N3 C21 C20 -1.1(5)
C17 C16 C21 N3 177.6(5)
C15 C16 C21 N3 -1.2(8)
C17 C16 C21 C20 -1.8(7)
C15 C16 C21 C20 179.5(5)
N4 C20 C21 N3 1.4(7)
C19 C20 C21 N3 -179.2(5)
N4 C20 C21 C16 -179.2(5)
C19 C20 C21 C16 0.2(7)
C18 C19 C22 C27 141.1(5)
C20 C19 C22 C27 -40.5(7)
C18 C19 C22 C23 -38.6(7)
C20 C19 C22 C23 139.8(5)
C27 C22 C23 C24 -1.5(8)
C19 C22 C23 C24 178.2(5)
C22 C23 C24 C25 0.1(9)
C23 C24 C25 C26 1.3(9)
C23 C24 C25 C28 178.4(6)
C24 C25 C26 C27 -1.2(9)
C28 C25 C26 C27 -178.3(6)
C23 C22 C27 C26 1.6(8)
C19 C22 C27 C26 -178.1(5)
C25 C26 C27 C22 -0.3(8)
C24 C25 C28 F3 -61.8(11)
C26 C25 C28 F3 115.3(9)
C24 C25 C28 F1 173.8(7)
C26 C25 C28 F1 -9.0(10)
C24 C25 C28 F2 63.0(9)
C26 C25 C28 F2 -119.9(8)
C15 N1 C29 C34 -65.1(7)
C1 N1 C29 C34 103.7(6)
C15 N1 C29 C30 113.2(5)
C1 N1 C29 C30 -78.0(6)
C34 C29 C30 C31 -0.5(9)
N1 C29 C30 C31 -178.8(5)
C29 C30 C31 C32 1.4(10)
C30 C31 C32 C33 -1.2(12)
C31 C32 C33 C34 0.1(13)
C32 C33 C34 C29 0.7(11)
C30 C29 C34 C33 -0.5(9)
N1 C29 C34 C33 177.8(6)
C49 N5 C35 C48 -0.2(5)
C63 N5 C35 C48 -178.5(4)
C49 N5 C35 C36 -177.9(5)
C63 N5 C35 C36 3.7(7)
C48 C35 C36 C41 -3.9(6)
N5 C35 C36 C41 173.6(4)
C48 C35 C36 C37 177.1(4)
N5 C35 C36 C37 -5.5(8)
C41 C36 C37 C38 -2.3(7)
C35 C36 C37 C38 176.7(5)
C36 C37 C38 C39 0.8(8)
C37 C38 C39 C40 1.6(9)
C38 C39 C40 C41 -2.4(9)
C37 C36 C41 C40 1.5(6)
C35 C36 C41 C40 -177.6(4)
C37 C36 C41 C42 -179.6(4)
C35 C36 C41 C42 1.3(6)
C39 C40 C41 C36 0.8(7)
C39 C40 C41 C42 -178.1(5)
C36 C41 C42 C43 -175.8(5)
C40 C41 C42 C43 3.1(7)
C36 C41 C42 C47 0.9(6)
C40 C41 C42 C47 179.8(5)
C47 C42 C43 C44 -0.8(8)
C41 C42 C43 C44 176.0(6)
C42 C43 C44 C45 1.6(10)
C43 C44 C45 C46 -1.5(11)
C44 C45 C46 C47 0.6(10)
C45 C46 C47 C42 0.2(8)
C45 C46 C47 C48 -175.9(5)
C43 C42 C47 C46 -0.1(7)
C41 C42 C47 C46 -177.0(4)
C43 C42 C47 C48 176.1(5)
C41 C42 C47 C48 -0.8(6)
C49 N6 C48 C35 -0.6(5)
C49 N6 C48 C47 173.4(4)
N5 C35 C48 N6 0.5(5)
C36 C35 C48 N6 178.5(4)
N5 C35 C48 C47 -173.8(4)
C36 C35 C48 C47 4.2(7)
C46 C47 C48 N6 1.1(8)
C42 C47 C48 N6 -175.1(4)
C46 C47 C48 C35 174.4(5)
C42 C47 C48 C35 -1.7(7)
C48 N6 C49 N5 0.5(5)
C48 N6 C49 C50 -179.0(4)
C35 N5 C49 N6 -0.2(5)
C63 N5 C49 N6 178.1(4)
C35 N5 C49 C50 179.3(4)
C63 N5 C49 C50 -2.4(7)
N6 C49 C50 C51 -49.6(7)
N5 C49 C50 C51 130.9(5)
N6 C49 C50 C55 122.9(5)
N5 C49 C50 C55 -56.5(7)
C55 C50 C51 C52 1.8(7)
C49 C50 C51 C52 174.9(5)
C50 C51 C52 C53 -0.2(8)
C51 C52 C53 C54 -0.4(7)
C51 C52 C53 C56 179.2(5)
S2 N8 C54 C53 174.7(4)
S2 N8 C54 C55 -1.2(5)
C52 C53 C54 N8 -176.2(5)
C56 C53 C54 N8 4.2(7)
C52 C53 C54 C55 -0.6(6)
C56 C53 C54 C55 179.8(4)
S2 N7 C55 C54 -0.4(5)
S2 N7 C55 C50 -177.5(4)
N8 C54 C55 N7 1.1(6)
C53 C54 C55 N7 -175.0(4)
N8 C54 C55 C50 178.4(4)
C53 C54 C55 C50 2.3(6)
C51 C50 C55 N7 174.2(4)
C49 C50 C55 N7 1.4(7)
C51 C50 C55 C54 -2.8(6)
C49 C50 C55 C54 -175.6(4)
C52 C53 C56 C61 -137.7(5)
C54 C53 C56 C61 41.9(6)
C52 C53 C56 C57 39.0(7)
C54 C53 C56 C57 -141.5(5)
C61 C56 C57 C58 3.7(7)
C53 C56 C57 C58 -173.1(5)
C56 C57 C58 C59 -0.9(8)
C57 C58 C59 C60 -2.1(8)
C57 C58 C59 C62 173.6(5)
C58 C59 C60 C61 2.3(8)
C62 C59 C60 C61 -173.5(5)
C59 C60 C61 C56 0.6(7)
C57 C56 C61 C60 -3.5(7)
C53 C56 C61 C60 173.1(4)
C58 C59 C62 F6 -133.1(8)
C60 C59 C62 F6 42.7(9)
C58 C59 C62 F5 -4.0(9)
C60 C59 C62 F5 171.8(7)
C58 C59 C62 F4 111.8(7)
C60 C59 C62 F4 -72.4(8)
C49 N5 C63 C64 101.0(6)
C35 N5 C63 C64 -81.0(6)
C49 N5 C63 C68 -83.7(6)
C35 N5 C63 C68 94.3(6)
C68 C63 C64 C65 1.3(8)
N5 C63 C64 C65 176.5(5)
C63 C64 C65 C66 -1.2(9)
C64 C65 C66 C67 0.2(11)
C65 C66 C67 C68 0.9(12)
C64 C63 C68 C67 -0.3(9)
N5 C63 C68 C67 -175.5(6)
C66 C67 C68 C63 -0.8(11)
